data_4342861
loop_
_publ_author_name
'Fan, Xiao'
'Freslon, St\'ephane'
'Daiguebonne, Carole'
'Poll\`es, Laurent Le'
'Calvez, Guillaume'
'Bernot, Kevin'
'Yi, Xiaohui'
'Huang, Gang'
'Guillou, Olivier'

_publ_section_title
;
 A family of lanthanide-based coordination polymers with boronic Acid as
 ligand.
;
_journal_issue 11
_journal_name_full 'Inorganic chemistry'
_journal_page_first 5534
_journal_page_last 5546
_journal_paper_doi 10.1021/acs.inorgchem.5b00635
_journal_volume 54
_journal_year 2015
_chemical_compound_source 'synthesis as described'
_chemical_formula_moiety 'C14 H16 B2 O11 Tb1'
_chemical_formula_sum 'C14 H10 B2 O11 Tb'
_chemical_formula_weight 534.76
_chemical_name_systematic
;
 ?
;
_space_group_IT_number 61
_symmetry_cell_setting orthorhombic
_symmetry_Int_Tables_number 61
_symmetry_space_group_name_Hall '-P 2ac 2ab'
_symmetry_space_group_name_H-M 'P b c a'
_atom_sites_solution_hydrogens geom
_atom_sites_solution_primary direct
_atom_sites_solution_secondary difmap
_audit_conform_dict_location ftp://ftp.iucr.org/pub/cif_core.dic
_audit_conform_dict_name cif_core.dic
_audit_conform_dict_version 2.4
_audit_creation_date 2013-01-18T14:58:14-00:00
_audit_creation_method 'WinGX routine CIF_UPDATE'
_cell_angle_alpha 90
_cell_angle_beta 90
_cell_angle_gamma 90
_cell_formula_units_Z 8
_cell_length_a 8.57040(10)
_cell_length_b 19.54410(10)
_cell_length_c 21.4191(3)
_cell_measurement_reflns_used 47025
_cell_measurement_temperature 293(2)
_cell_measurement_theta_max 34.972
_cell_measurement_theta_min 2.91
_cell_measurement_wavelength 0.71073
_cell_volume 3587.72(7)
_computing_cell_refinement 'HKL Scalepack (Otwinowski & Minor 1997)'
_computing_data_collection 'Collect (Bruker AXS BV, 1997-2004)'
_computing_data_reduction 'HKL Denzo and Scalepack (Otwinowski & Minor 1997)'
_computing_molecular_graphics 'Ortep-3 for Windows (Farrugia, 1997)'
_computing_publication_material 'WinGX publication routines (Farrugia, 1999)'
_computing_structure_refinement 'SHELXL-97 (Sheldrick, 1997)'
_computing_structure_solution 'SHELXS-97 (Sheldrick, 1990)'
_diffrn_ambient_temperature 293(2)
_diffrn_measured_fraction_theta_full 0.999
_diffrn_measured_fraction_theta_max 0.999
_diffrn_radiation_monochromator graphite
_diffrn_radiation_probe x-ray
_diffrn_radiation_type MoK\a
_diffrn_radiation_wavelength 0.71073
_diffrn_reflns_av_R_equivalents 0.0586
_diffrn_reflns_av_unetI/netI 0.0341
_diffrn_reflns_limit_h_max 13
_diffrn_reflns_limit_h_min -13
_diffrn_reflns_limit_k_max 30
_diffrn_reflns_limit_k_min -31
_diffrn_reflns_limit_l_max 34
_diffrn_reflns_limit_l_min -33
_diffrn_reflns_number 62552
_diffrn_reflns_theta_full 34.96
_diffrn_reflns_theta_max 34.96
_diffrn_reflns_theta_min 3.04
_exptl_absorpt_coefficient_mu 4
_exptl_absorpt_correction_T_max 0.7120
_exptl_absorpt_correction_T_min 0.5875
_exptl_absorpt_correction_type gaussian
_exptl_absorpt_process_details
;
 'P. Coppens in&#x00A0;Crystallographic Computing&#x00A0;ed F.R. Ahmed, S.R. Hall and C.P. Huber,
  Copenhagen, Munksgaard, (1970) pp 255-270'
;
_exptl_crystal_colour colourless
_exptl_crystal_density_diffrn 1.98
_exptl_crystal_density_method 'not measured'
_exptl_crystal_description prism
_exptl_crystal_F_000 2056
_exptl_crystal_size_max 0.09
_exptl_crystal_size_mid 0.07
_exptl_crystal_size_min 0.05
_refine_diff_density_max 3.631
_refine_diff_density_min -2.162
_refine_diff_density_rms 0.174
_refine_ls_extinction_coef 0.00067(10)
_refine_ls_extinction_expression Fc^*^=kFc[1+0.001xFc^2^\l^3^/sin(2\q)]^-1/4^
_refine_ls_extinction_method SHELXL
_refine_ls_goodness_of_fit_ref 1.077
_refine_ls_hydrogen_treatment constr
_refine_ls_matrix_type full
_refine_ls_number_parameters 256
_refine_ls_number_reflns 7867
_refine_ls_number_restraints 0
_refine_ls_restrained_S_all 1.077
_refine_ls_R_factor_all 0.0631
_refine_ls_R_factor_gt 0.0385
_refine_ls_shift/su_max 0.002
_refine_ls_shift/su_mean 0
_refine_ls_structure_factor_coef Fsqd
_refine_ls_weighting_details 'calc w=1/[\s^2^(Fo^2^)+(0.0484P)^2^+5.9413P] where P=(Fo^2^+2Fc^2^)/3'
_refine_ls_weighting_scheme calc
_refine_ls_wR_factor_gt 0.0938
_refine_ls_wR_factor_ref 0.1062
_reflns_number_gt 5696
_reflns_number_total 7867
_reflns_threshold_expression >2sigma(I)
_cod_data_source_file ic5b00635_si_002.cif
_cod_data_source_block import
_cod_depositor_comments 'Adding full bibliography for 4342861.cif.'
_cod_original_cell_volume 3587.71(7)
_cod_database_code 4342861

loop_
_symmetry_equiv_pos_as_xyz
'x, y, z'
'-x+1/2, -y, z+1/2'
'x+1/2, -y+1/2, -z'
'-x, y+1/2, -z+1/2'
'-x, -y, -z'
'x-1/2, y, -z-1/2'
'-x-1/2, y-1/2, z'
'x, -y-1/2, z-1/2'

loop_
_atom_site_label
_atom_site_type_symbol
_atom_site_fract_x
_atom_site_fract_y
_atom_site_fract_z
_atom_site_U_iso_or_equiv
_atom_site_adp_type
_atom_site_occupancy
_atom_site_symmetry_multiplicity
_atom_site_calc_flag
_atom_site_refinement_flags
Tb1 Tb 0.217467(17) 0.993154(7) 0.449419(7) 0.02043(5) Uani 1 1 d .
O4 O 0.0259(3) 1.06801(10) 0.50905(10) 0.0233(4) Uani 1 1 d .
C1 C 0.0471(4) 0.67632(15) 0.54160(16) 0.0244(6) Uani 1 1 d .
C2 C 0.2216(5) 0.73513(18) 0.7513(2) 0.0366(8) Uani 1 1 d .
H2 H 0.1734 0.7127 0.7844 0.044 Uiso 1 1 calc R
C3 C 0.0503(4) 0.82024(14) 0.54910(14) 0.0226(5) Uani 1 1 d .
C4 C 0.3481(5) 0.73245(17) 0.65213(17) 0.0313(7) Uani 1 1 d .
H4 H 0.3873 0.7081 0.6183 0.038 Uiso 1 1 calc R
C8 C -0.0282(4) 0.70961(15) 0.59041(16) 0.0267(6) Uani 1 1 d .
H8 H -0.0807 0.6843 0.6206 0.032 Uiso 1 1 calc R
B9 B 0.0551(4) 0.90218(16) 0.54876(17) 0.0226(6) Uani 1 1 d .
C10 C -0.0251(4) 0.78085(15) 0.59418(16) 0.0273(6) Uani 1 1 d .
H10 H -0.0745 0.8025 0.6274 0.033 Uiso 1 1 calc R
C11 C 0.3073(4) 0.84030(16) 0.70424(16) 0.0273(6) Uani 1 1 d .
O12 O 0.3206(5) 0.94689(14) 0.75738(14) 0.0535(9) Uani 1 1 d .
C13 C 0.3620(5) 0.80334(16) 0.65293(17) 0.0306(7) Uani 1 1 d .
H13 H 0.4076 0.826 0.6194 0.037 Uiso 1 1 calc R
C14 C 0.1255(5) 0.71452(16) 0.49701(17) 0.0311(7) Uani 1 1 d .
H14 H 0.1771 0.6926 0.4645 0.037 Uiso 1 1 calc R
C17 C 0.3220(4) 0.91722(17) 0.70544(17) 0.0306(7) Uani 1 1 d .
C19 C 0.2768(4) 0.69689(17) 0.70079(16) 0.0287(6) Uani 1 1 d .
C20 C 0.2370(5) 0.80557(18) 0.75329(19) 0.0349(8) Uani 1 1 d .
H20 H 0.2002 0.8298 0.7877 0.042 Uiso 1 1 calc R
C21 C 0.1271(5) 0.78540(16) 0.50083(18) 0.0326(8) Uani 1 1 d .
H21 H 0.1803 0.8104 0.4706 0.039 Uiso 1 1 calc R
O21 O 0.3391(3) 0.94952(12) 0.65484(12) 0.0331(5) Uani 1 1 d .
O1 O 0.2997(3) 0.58178(14) 0.64690(14) 0.0372(6) Uani 1 1 d .
H1 H 0.2728 0.5417 0.6501 0.056 Uiso 1 1 calc R
O22 O 0.4394(3) 0.93184(12) 0.43436(13) 0.0312(5) Uani 1 1 d .
O13 O 0.3593(3) 1.07202(12) 0.50085(13) 0.0357(6) Uani 1 1 d .
O24 O 0.1236(3) 0.91449(13) 0.37196(12) 0.0335(6) Uani 1 1 d .
O5 O 0.3435(3) 1.04459(17) 0.36279(14) 0.0448(7) Uani 1 1 d .
C6 C 0.0418(4) 0.60022(15) 0.53566(15) 0.0239(6) Uani 1 1 d .
O7 O 0.1835(5) 0.58548(14) 0.74763(16) 0.0531(9) Uani 1 1 d .
H7 H 0.1694 0.5451 0.739 0.08 Uiso 1 1 calc R
B8 B 0.2515(5) 0.6174(2) 0.6986(2) 0.0322(8) Uani 1 1 d .
O2 O 0.2133(3) 0.93121(12) 0.54150(11) 0.0259(5) Uani 1 1 d .
O3 O -0.0295(3) 0.93642(11) 0.60023(11) 0.0279(5) Uani 1 1 d .

loop_
_atom_site_aniso_label
_atom_site_aniso_U_11
_atom_site_aniso_U_22
_atom_site_aniso_U_33
_atom_site_aniso_U_23
_atom_site_aniso_U_13
_atom_site_aniso_U_12
Tb1 0.02203(8) 0.01680(8) 0.02247(8) 0.00056(4) -0.00099(5) 0.00075(4)
O4 0.0264(11) 0.0176(9) 0.0258(11) 0.0007(7) -0.0005(9) 0.0015(8)
C1 0.0211(14) 0.0179(12) 0.0341(17) -0.0008(10) 0.0019(12) 0.0004(9)
C2 0.049(2) 0.0277(16) 0.0327(18) -0.0006(13) 0.0122(17) -0.0009(14)
C3 0.0237(14) 0.0160(11) 0.0280(15) 0.0020(9) 0.0020(12) 0.0011(9)
C4 0.0371(19) 0.0274(15) 0.0295(17) -0.0017(12) 0.0043(15) 0.0020(13)
C8 0.0294(16) 0.0197(13) 0.0309(16) 0.0014(10) 0.0071(13) -0.0008(11)
B9 0.0249(16) 0.0167(13) 0.0264(16) 0.0029(10) 0.0009(13) 0.0029(11)
C10 0.0308(16) 0.0186(12) 0.0325(16) -0.0010(10) 0.0067(14) 0.0025(11)
C11 0.0320(17) 0.0220(14) 0.0278(16) -0.0011(11) 0.0013(13) 0.0005(11)
O12 0.100(3) 0.0266(13) 0.0337(15) -0.0057(11) 0.0175(17) -0.0103(15)
C13 0.0372(19) 0.0257(14) 0.0289(16) 0.0003(11) 0.0056(15) -0.0016(12)
C14 0.037(2) 0.0231(14) 0.0332(17) -0.0007(11) 0.0134(15) 0.0017(12)
C17 0.0348(17) 0.0265(15) 0.0305(17) -0.0017(12) 0.0035(14) -0.0021(12)
C19 0.0326(17) 0.0231(14) 0.0303(17) -0.0024(11) 0.0022(14) 0.0006(12)
C20 0.047(2) 0.0272(16) 0.0301(17) -0.0031(13) 0.0108(16) -0.0029(14)
C21 0.040(2) 0.0212(14) 0.0362(18) 0.0039(11) 0.0118(16) 0.0007(12)
O21 0.0419(15) 0.0269(11) 0.0305(13) 0.0006(9) 0.0009(12) -0.0027(10)
O1 0.0448(17) 0.0273(12) 0.0395(15) -0.0047(10) 0.0057(12) -0.0015(10)
O22 0.0290(13) 0.0239(11) 0.0408(14) 0.0000(9) 0.0007(11) 0.0090(9)
O13 0.0416(15) 0.0210(10) 0.0446(15) -0.0071(9) -0.0079(12) -0.0055(10)
O24 0.0365(14) 0.0339(13) 0.0301(13) -0.0076(9) -0.0011(11) -0.0060(10)
O5 0.0295(14) 0.067(2) 0.0385(16) 0.0218(13) 0.0013(12) -0.0016(14)
C6 0.0241(14) 0.0190(12) 0.0285(15) -0.0002(10) -0.0035(12) 0.0010(10)
O7 0.092(3) 0.0236(12) 0.0432(17) -0.0017(11) 0.0225(18) -0.0055(14)
B8 0.038(2) 0.0270(18) 0.032(2) -0.0021(14) 0.0033(18) -0.0003(14)
O2 0.0240(11) 0.0225(11) 0.0311(12) 0.0069(8) -0.0028(9) -0.0031(8)
O3 0.0355(13) 0.0211(10) 0.0269(11) 0.0006(8) 0.0005(10) 0.0082(9)

loop_
_atom_type_symbol
_atom_type_description
_atom_type_scat_dispersion_real
_atom_type_scat_dispersion_imag
_atom_type_scat_source
C C 0.0033 0.0016 'International Tables Vol C Tables 4.2.6.8 and 6.1.1.4'
H H 0 0 'International Tables Vol C Tables 4.2.6.8 and 6.1.1.4'
B B 0.0013 0.0007 'International Tables Vol C Tables 4.2.6.8 and 6.1.1.4'
O O 0.0106 0.006 'International Tables Vol C Tables 4.2.6.8 and 6.1.1.4'
Tb Tb -0.1723 4.1537 'International Tables Vol C Tables 4.2.6.8 and 6.1.1.4'

loop_
_geom_angle_atom_site_label_1
_geom_angle_atom_site_label_2
_geom_angle_atom_site_label_3
_geom_angle
_geom_angle_site_symmetry_1
_geom_angle_site_symmetry_3
O13 Tb1 O22 88.77(10) . .
O13 Tb1 O2 87.11(9) . .
O22 Tb1 O2 81.84(9) . .
O13 Tb1 O5 81.17(11) . .
O22 Tb1 O5 74.39(10) . .
O2 Tb1 O5 153.62(9) . .
O13 Tb1 O3 100.89(9) . 5_576
O22 Tb1 O3 144.27(9) . 5_576
O2 Tb1 O3 132.47(9) . 5_576
O5 Tb1 O3 73.29(9) . 5_576
O13 Tb1 O24 163.27(10) . .
O22 Tb1 O24 81.07(9) . .
O2 Tb1 O24 104.40(9) . .
O5 Tb1 O24 83.30(11) . .
O3 Tb1 O24 80.45(9) 5_576 .
O13 Tb1 O4 73.08(9) . .
O22 Tb1 O4 156.28(8) . .
O2 Tb1 O4 82.12(8) . .
O5 Tb1 O4 116.32(9) . .
O3 Tb1 O4 56.81(8) 5_576 .
O24 Tb1 O4 119.94(8) . .
O13 Tb1 O4 126.08(9) . 5_576
O22 Tb1 O4 118.99(8) . 5_576
O2 Tb1 O4 56.47(8) . 5_576
O5 Tb1 O4 147.15(9) . 5_576
O3 Tb1 O4 82.73(8) 5_576 5_576
O24 Tb1 O4 70.64(8) . 5_576
O4 Tb1 O4 64.45(8) . 5_576
B9 O4 Tb1 96.05(16) 5_576 .
B9 O4 Tb1 95.09(18) 5_576 5_576
Tb1 O4 Tb1 115.55(8) . 5_576
C14 C1 C8 119.4(3) . .
C14 C1 C6 119.5(3) . .
C8 C1 C6 121.1(3) . .
C20 C2 C19 121.6(4) . .
C10 C3 C21 117.4(3) . .
C10 C3 B9 124.6(3) . .
C21 C3 B9 118.0(3) . .
C13 C4 C19 121.7(3) . .
C1 C8 C10 120.1(3) . .
O2 B9 O3 110.7(3) . .
O2 B9 O4 100.6(2) . 5_576
O3 B9 O4 102.0(2) . 5_576
O2 B9 C3 114.1(3) . .
O3 B9 C3 115.9(3) . .
O4 B9 C3 111.8(3) 5_576 .
C3 C10 C8 121.3(3) . .
C20 C11 C13 119.2(3) . .
C20 C11 C17 120.7(3) . .
C13 C11 C17 120.1(3) . .
C4 C13 C11 119.7(3) . .
C1 C14 C21 120.1(3) . .
O12 C17 O21 122.1(3) . .
O12 C17 C11 118.3(3) . .
O21 C17 C11 119.5(3) . .
C4 C19 C2 117.4(3) . .
C4 C19 B8 122.1(3) . .
C2 C19 B8 120.4(3) . .
C2 C20 C11 120.3(3) . .
C14 C21 C3 121.6(3) . .
C6 O22 Tb1 140.9(2) 3_566 .
C6 O13 Tb1 162.8(2) 7_665 .
O22 C6 O13 123.8(3) 3_466 7_655
O22 C6 C1 118.3(3) 3_466 .
O13 C6 C1 117.9(3) 7_655 .
O7 B8 O1 121.5(4) . .
O7 B8 C19 119.5(3) . .
O1 B8 C19 119.0(3) . .
B9 O2 Tb1 107.75(18) . .
B9 O3 Tb1 105.15(18) . 5_576

loop_
_geom_bond_atom_site_label_1
_geom_bond_atom_site_label_2
_geom_bond_distance
_geom_bond_site_symmetry_2
Tb1 O13 2.251(2) .
Tb1 O22 2.271(2) .
Tb1 O2 2.315(2) .
Tb1 O5 2.371(3) .
Tb1 O3 2.371(2) 5_576
Tb1 O24 2.401(2) .
Tb1 O4 2.543(2) .
Tb1 O4 2.564(2) 5_576
O4 B9 1.535(4) 5_576
O4 Tb1 2.564(2) 5_576
C1 C14 1.386(5) .
C1 C8 1.390(4) .
C1 C6 1.493(4) .
C2 C20 1.384(5) .
C2 C19 1.397(5) .
C3 C10 1.394(4) .
C3 C21 1.402(5) .
C3 B9 1.602(4) .
C4 C13 1.391(4) .
C4 C19 1.394(5) .
C8 C10 1.395(4) .
B9 O2 1.477(4) .
B9 O3 1.479(4) .
B9 O4 1.535(4) 5_576
C11 C20 1.388(5) .
C11 C13 1.396(5) .
C11 C17 1.509(5) .
O12 C17 1.255(4) .
C14 C21 1.388(4) .
C17 O21 1.263(4) .
C19 B8 1.569(5) .
O1 B8 1.371(5) .
O22 C6 1.255(4) 3_566
O13 C6 1.256(4) 7_665
C6 O22 1.255(4) 3_466
C6 O13 1.256(4) 7_655
O7 B8 1.354(5) .
O3 Tb1 2.371(2) 5_576
